data_1519610
loop_
_publ_author_name
'Matthews, Craig J.'
'Horton, Peter N.'
'Hursthouse, Michael B.'

_publ_section_title
;
 C49H52Cl2MnN24O11
;
_journal_name_full 'Crystal Structure Report Archive'
_journal_page_first 994
_journal_year 2004
_chemical_formula_sum 'C49 H52 Cl2 Mn N24 O11'
_chemical_formula_weight 1278.99
_space_group_IT_number 2
_symmetry_cell_setting triclinic
_symmetry_space_group_name_Hall '-P 1'
_symmetry_space_group_name_H-M 'P -1'
_atom_sites_solution_hydrogens geom
_atom_sites_solution_primary direct
_atom_sites_solution_secondary difmap
_cell_angle_alpha 93.943(7)
_cell_angle_beta 105.572(9)
_cell_angle_gamma 90.990(12)
_cell_formula_units_Z 2
_cell_length_a 11.9934(19)
_cell_length_b 13.9655(13)
_cell_length_c 17.1114(8)
_cell_measurement_reflns_used 25884
_cell_measurement_temperature 120(2)
_cell_measurement_theta_max 27.485
_cell_measurement_theta_min 2.910
_cell_volume 2752.4(5)
_computing_cell_refinement 'DENZO (Otwinowski & Minor, 1997) & COLLECT (Hooft, 1999)'
_computing_data_collection 'COLLECT (Hooft, 1998)'
_computing_data_reduction 'DENZO (Otwinowski & Minor, 1997) & COLLECT (Hooft, 1998)'
_computing_molecular_graphics 'ORTEP3 for Windows (Farrugia, 1997)'
_computing_structure_refinement 'SHELXL-97 (Sheldrick, 1997b)'
_computing_structure_solution 'SHELXS-97 (Sheldrick, 1997a)'
_diffrn_ambient_temperature 120(2)
_diffrn_detector_area_resol_mean 9.091
_diffrn_measured_fraction_theta_full 0.997
_diffrn_measured_fraction_theta_max 0.997
_diffrn_measurement_device_type 'Bruker-Nonius 95mm CCD camera on \k-goniostat'
_diffrn_measurement_method '\f & \w scans'
_diffrn_radiation_monochromator graphite
_diffrn_radiation_source 'Bruker-Nonius FR591 rotating anode'
_diffrn_radiation_type MoK\a
_diffrn_radiation_wavelength 0.71073
_diffrn_reflns_av_R_equivalents 0.0338
_diffrn_reflns_av_sigmaI/netI 0.0318
_diffrn_reflns_limit_h_max 15
_diffrn_reflns_limit_h_min -15
_diffrn_reflns_limit_k_max 18
_diffrn_reflns_limit_k_min -18
_diffrn_reflns_limit_l_max 22
_diffrn_reflns_limit_l_min -22
_diffrn_reflns_number 54431
_diffrn_reflns_theta_full 27.48
_diffrn_reflns_theta_max 27.48
_diffrn_reflns_theta_min 2.93
_exptl_absorpt_coefficient_mu 0.421
_exptl_absorpt_correction_T_max 0.9671
_exptl_absorpt_correction_T_min 0.9205
_exptl_absorpt_correction_type multi-scan
_exptl_absorpt_process_details 'SADABS V2.10 (Sheldrick, G.M., 2003)'
_exptl_crystal_colour Orange
_exptl_crystal_density_diffrn 1.543
_exptl_crystal_density_method 'not measured'
_exptl_crystal_description Block
_exptl_crystal_F_000 1322
_exptl_crystal_size_max 0.20
_exptl_crystal_size_mid 0.14
_exptl_crystal_size_min 0.08
_refine_diff_density_max 0.745
_refine_diff_density_min -0.766
_refine_diff_density_rms 0.062
_refine_ls_extinction_coef 0.0017(5)
_refine_ls_extinction_expression Fc^*^=kFc[1+0.001xFc^2^\l^3^/sin(2\q)]^-1/4^
_refine_ls_extinction_method SHELXL
_refine_ls_goodness_of_fit_ref 1.015
_refine_ls_hydrogen_treatment mixed
_refine_ls_matrix_type full
_refine_ls_number_parameters 799
_refine_ls_number_reflns 12606
_refine_ls_number_restraints 6
_refine_ls_restrained_S_all 1.015
_refine_ls_R_factor_all 0.0515
_refine_ls_R_factor_gt 0.0411
_refine_ls_shift/su_max 0.002
_refine_ls_shift/su_mean 0.000
_refine_ls_structure_factor_coef Fsqd
_refine_ls_weighting_details 'calc w=1/[\s^2^(Fo^2^)+(0.0556P)^2^+2.4459P] where P=(Fo^2^+2Fc^2^)/3'
_refine_ls_weighting_scheme calc
_refine_ls_wR_factor_gt 0.1069
_refine_ls_wR_factor_ref 0.1128
_reflns_number_gt 10680
_reflns_number_total 12606
_reflns_threshold_expression >2sigma(I)
_cod_data_source_file eCrystal-994.cif
_cod_data_source_block 04src0343
_cod_depositor_comments
;
Citation :
Matthews, Craig J. and Horton, Peter N. and Hursthouse, Michael B. (2004) 
University of Southampton, Crystal Structure Report Archive. 
(doi:10.5258/ecrystals/994)

More at:
http://ecrystals.chem.soton.ac.uk/994/
;
_cod_original_sg_symbol_H-M P-1
_cod_database_code 1519610

loop_
_symmetry_equiv_pos_as_xyz
'x, y, z'
'-x, -y, -z'

loop_
_atom_site_label
_atom_site_type_symbol
_atom_site_fract_x
_atom_site_fract_y
_atom_site_fract_z
_atom_site_U_iso_or_equiv
_atom_site_adp_type
_atom_site_occupancy
_atom_site_symmetry_multiplicity
_atom_site_calc_flag
_atom_site_refinement_flags
_atom_site_disorder_assembly
_atom_site_disorder_group
Mn1 Mn 0.48945(2) 0.744383(18) 0.246225(16) 0.01527(8) Uani 1 1 d . . .
C1 C 0.51455(19) 1.19162(14) 0.42899(13) 0.0263(4) Uani 1 1 d . . .
H1 H 0.5620 1.2152 0.4809 0.032 Uiso 1 1 calc R . .
C2 C 0.4880(2) 1.25429(15) 0.36812(14) 0.0295(5) Uani 1 1 d . . .
H2 H 0.5168 1.3190 0.3780 0.035 Uiso 1 1 calc R . .
C3 C 0.41867(19) 1.22062(14) 0.29264(13) 0.0273(4) Uani 1 1 d . . .
H3 H 0.3974 1.2623 0.2499 0.033 Uiso 1 1 calc R . .
C4 C 0.38074(17) 1.12574(14) 0.28022(12) 0.0227(4) Uani 1 1 d . . .
H4 H 0.3336 1.1006 0.2287 0.027 Uiso 1 1 calc R . .
C5 C 0.41285(15) 1.06749(13) 0.34463(11) 0.0175(4) Uani 1 1 d . . .
C6 C 0.38260(15) 0.96299(13) 0.33126(11) 0.0166(3) Uani 1 1 d . . .
C7 C 0.23153(16) 0.79772(13) 0.19219(11) 0.0179(4) Uani 1 1 d . . .
C8 C 0.22672(16) 0.69433(13) 0.16509(11) 0.0175(4) Uani 1 1 d . . .
C9 C 0.12584(17) 0.64359(14) 0.12220(11) 0.0219(4) Uani 1 1 d . . .
H9 H 0.0535 0.6738 0.1094 0.026 Uiso 1 1 calc R . .
C10 C 0.13368(17) 0.54788(14) 0.09868(12) 0.0235(4) Uani 1 1 d . . .
H10 H 0.0663 0.5117 0.0684 0.028 Uiso 1 1 calc R . .
C11 C 0.23888(17) 0.50480(14) 0.11895(11) 0.0208(4) Uani 1 1 d . . .
H11 H 0.2451 0.4391 0.1029 0.025 Uiso 1 1 calc R . .
C12 C 0.33592(16) 0.55980(12) 0.16359(10) 0.0160(3) Uani 1 1 d . . .
C13 C 0.45270(16) 0.52042(13) 0.19087(11) 0.0167(4) Uani 1 1 d . . .
C14 C 0.47239(17) 0.42311(13) 0.18104(11) 0.0200(4) Uani 1 1 d . . .
H14 H 0.4110 0.3793 0.1528 0.024 Uiso 1 1 calc R . .
C15 C 0.58232(18) 0.39082(13) 0.21280(12) 0.0223(4) Uani 1 1 d . . .
H15 H 0.5967 0.3242 0.2087 0.027 Uiso 1 1 calc R . .
C16 C 0.67152(17) 0.45669(13) 0.25071(12) 0.0201(4) Uani 1 1 d . . .
H16 H 0.7475 0.4362 0.2743 0.024 Uiso 1 1 calc R . .
C17 C 0.64682(16) 0.55380(13) 0.25325(11) 0.0163(3) Uani 1 1 d . . .
C18 C 0.74035(15) 0.62914(13) 0.28126(11) 0.0162(3) Uani 1 1 d . . .
C19 C 0.83303(16) 0.83295(13) 0.22176(11) 0.0177(4) Uani 1 1 d . . .
C20 C 0.92695(16) 0.90794(13) 0.25297(11) 0.0178(4) Uani 1 1 d . . .
C21 C 1.01060(17) 0.90012(14) 0.32624(12) 0.0224(4) Uani 1 1 d . . .
H21 H 1.0078 0.8474 0.3580 0.027 Uiso 1 1 calc R . .
C22 C 1.09767(18) 0.97029(15) 0.35197(12) 0.0255(4) Uani 1 1 d . . .
H22 H 1.1561 0.9664 0.4015 0.031 Uiso 1 1 calc R . .
C23 C 1.09849(18) 1.04655(14) 0.30436(13) 0.0253(4) Uani 1 1 d . . .
H23 H 1.1575 1.0958 0.3205 0.030 Uiso 1 1 calc R . .
C24 C 1.01191(18) 1.04923(14) 0.23336(13) 0.0244(4) Uani 1 1 d . . .
H24 H 1.0124 1.1020 0.2012 0.029 Uiso 1 1 calc R . .
N1 N 0.47730(14) 1.09971(11) 0.41903(10) 0.0211(3) Uani 1 1 d . . .
N2 N 0.41335(14) 0.90895(11) 0.39501(9) 0.0201(3) Uani 1 1 d . . .
H2A H 0.3986 0.8465 0.3882 0.024 Uiso 1 1 calc R . .
H2B H 0.4482 0.9360 0.4437 0.024 Uiso 1 1 calc R . .
N3 N 0.33099(13) 0.93141(11) 0.25706(9) 0.0182(3) Uani 1 1 d . . .
N4 N 0.32579(13) 0.83056(11) 0.24547(9) 0.0177(3) Uani 1 1 d . . .
N5 N 0.14057(14) 0.85121(12) 0.16177(10) 0.0242(4) Uani 1 1 d . . .
H5A H 0.1424 0.9126 0.1778 0.029 Uiso 1 1 calc R . .
H5B H 0.0790 0.8249 0.1258 0.029 Uiso 1 1 calc R . .
N6 N 0.32971(13) 0.65290(11) 0.18494(9) 0.0154(3) Uani 1 1 d . . .
N7 N 0.53932(13) 0.58520(10) 0.22615(9) 0.0151(3) Uani 1 1 d . . .
N8 N 0.83128(14) 0.61251(12) 0.34364(10) 0.0219(3) Uani 1 1 d . . .
H8A H 0.8903 0.6543 0.3590 0.026 Uiso 1 1 calc R . .
H8B H 0.8319 0.5598 0.3692 0.026 Uiso 1 1 calc R . .
N9 N 0.72890(13) 0.70377(11) 0.23882(9) 0.0172(3) Uani 1 1 d . . .
N10 N 0.82184(13) 0.77016(11) 0.27167(9) 0.0184(3) Uani 1 1 d . . .
N11 N 0.76625(15) 0.83785(12) 0.14534(10) 0.0250(4) Uani 1 1 d . . .
H11A H 0.7086 0.7957 0.1251 0.030 Uiso 1 1 calc R . .
H11B H 0.7802 0.8832 0.1156 0.030 Uiso 1 1 calc R . .
N12 N 0.92684(14) 0.98172(11) 0.20684(10) 0.0210(3) Uani 1 1 d . . .
C31 C 0.24981(17) 0.47191(15) -0.08986(12) 0.0244(4) Uani 1 1 d . . .
H31 H 0.2615 0.4049 -0.0944 0.029 Uiso 1 1 calc R . .
C32 C 0.14429(18) 0.50526(16) -0.13169(12) 0.0279(5) Uani 1 1 d . . .
H32 H 0.0853 0.4623 -0.1646 0.033 Uiso 1 1 calc R . .
C33 C 0.12681(19) 0.60238(17) -0.12453(13) 0.0305(5) Uani 1 1 d . . .
H33 H 0.0553 0.6275 -0.1527 0.037 Uiso 1 1 calc R . .
C34 C 0.21422(18) 0.66292(15) -0.07598(12) 0.0262(4) Uani 1 1 d . . .
H34 H 0.2041 0.7301 -0.0701 0.031 Uiso 1 1 calc R . .
C35 C 0.31707(16) 0.62309(13) -0.03602(11) 0.0183(4) Uani 1 1 d . . .
C36 C 0.40933(16) 0.68245(13) 0.02419(11) 0.0170(4) Uani 1 1 d . . .
C37 C 0.47850(16) 0.89945(13) 0.12177(11) 0.0187(4) Uani 1 1 d . . .
C38 C 0.55995(16) 0.94401(13) 0.19743(11) 0.0183(4) Uani 1 1 d . . .
C39 C 0.61019(18) 1.03567(14) 0.20439(13) 0.0238(4) Uani 1 1 d . . .
H39 H 0.5922 1.0752 0.1600 0.029 Uiso 1 1 calc R . .
C40 C 0.68707(18) 1.06797(14) 0.27759(13) 0.0269(4) Uani 1 1 d . . .
H40 H 0.7216 1.1308 0.2844 0.032 Uiso 1 1 calc R . .
C41 C 0.71343(18) 1.00882(14) 0.34066(13) 0.0248(4) Uani 1 1 d . . .
H41 H 0.7665 1.0299 0.3912 0.030 Uiso 1 1 calc R . .
C42 C 0.66070(16) 0.91754(13) 0.32876(11) 0.0183(4) Uani 1 1 d . . .
C43 C 0.68390(16) 0.84728(13) 0.39122(11) 0.0182(4) Uani 1 1 d . . .
C44 C 0.77740(17) 0.85778(15) 0.46036(12) 0.0233(4) Uani 1 1 d . . .
H44 H 0.8294 0.9120 0.4694 0.028 Uiso 1 1 calc R . .
C45 C 0.79360(17) 0.78834(15) 0.51552(12) 0.0254(4) Uani 1 1 d . . .
H45 H 0.8577 0.7937 0.5626 0.030 Uiso 1 1 calc R . .
C46 C 0.71596(17) 0.71108(15) 0.50165(11) 0.0225(4) Uani 1 1 d . . .
H46 H 0.7242 0.6635 0.5397 0.027 Uiso 1 1 calc R . .
C47 C 0.62538(16) 0.70433(13) 0.43090(11) 0.0175(4) Uani 1 1 d . . .
C48 C 0.53811(16) 0.62403(13) 0.41210(11) 0.0174(4) Uani 1 1 d . . .
C49 C 0.25777(16) 0.56814(13) 0.35350(11) 0.0182(4) Uani 1 1 d . . .
C50 C 0.18124(16) 0.47983(13) 0.33582(11) 0.0188(4) Uani 1 1 d . . .
C51 C 0.20450(17) 0.40028(14) 0.29003(11) 0.0213(4) Uani 1 1 d . . .
H51 H 0.2689 0.4016 0.2676 0.026 Uiso 1 1 calc R . .
C52 C 0.13221(18) 0.31910(14) 0.27767(12) 0.0245(4) Uani 1 1 d . . .
H52 H 0.1458 0.2639 0.2464 0.029 Uiso 1 1 calc R . .
C53 C 0.04004(18) 0.31971(15) 0.31158(12) 0.0257(4) Uani 1 1 d . . .
H53 H -0.0108 0.2649 0.3043 0.031 Uiso 1 1 calc R . .
C54 C 0.02326(18) 0.40162(15) 0.35627(13) 0.0268(4) Uani 1 1 d . . .
H54 H -0.0403 0.4016 0.3795 0.032 Uiso 1 1 calc R . .
N31 N 0.33624(14) 0.52891(11) -0.04336(9) 0.0198(3) Uani 1 1 d . . .
N32 N 0.51351(14) 0.64345(11) 0.05102(10) 0.0208(3) Uani 1 1 d . . .
H32A H 0.5692 0.6755 0.0883 0.025 Uiso 1 1 calc R . .
H32B H 0.5258 0.5860 0.0313 0.025 Uiso 1 1 calc R . .
N33 N 0.38183(14) 0.76658(11) 0.04915(9) 0.0187(3) Uani 1 1 d . . .
N34 N 0.46743(13) 0.80589(11) 0.11794(9) 0.0172(3) Uani 1 1 d . . .
N35 N 0.42684(16) 0.95517(12) 0.06391(10) 0.0260(4) Uani 1 1 d . . .
H35A H 0.3804 0.9294 0.0181 0.031 Uiso 1 1 calc R . .
H35B H 0.4390 1.0179 0.0714 0.031 Uiso 1 1 calc R . .
N36 N 0.58432(13) 0.88683(11) 0.25884(9) 0.0165(3) Uani 1 1 d . . .
N37 N 0.61036(13) 0.77013(11) 0.37588(9) 0.0164(3) Uani 1 1 d . . .
N38 N 0.57181(15) 0.53861(12) 0.44110(10) 0.0239(4) Uani 1 1 d . . .
H38A H 0.5212 0.4901 0.4331 0.029 Uiso 1 1 calc R . .
H38B H 0.6444 0.5314 0.4680 0.029 Uiso 1 1 calc R . .
N39 N 0.43317(13) 0.64194(11) 0.37162(9) 0.0180(3) Uani 1 1 d . . .
N40 N 0.36432(14) 0.55638(11) 0.35371(9) 0.0186(3) Uani 1 1 d . . .
N41 N 0.20943(15) 0.65074(12) 0.36914(11) 0.0281(4) Uani 1 1 d . . .
H41A H 0.2517 0.7046 0.3811 0.034 Uiso 1 1 calc R . .
H41B H 0.1354 0.6511 0.3674 0.034 Uiso 1 1 calc R . .
N42 N 0.09129(14) 0.48082(12) 0.36863(10) 0.0240(4) Uani 1 1 d . . .
O61 O 0.95545(12) 0.28798(10) 0.52475(9) 0.0274(3) Uani 1 1 d . . .
O62 O 0.80452(14) 0.27663(11) 0.40396(9) 0.0339(4) Uani 1 1 d . . .
O63 O 0.93465(14) 0.15243(12) 0.43119(11) 0.0392(4) Uani 1 1 d . . .
O64 O 0.80021(14) 0.17609(11) 0.50749(10) 0.0322(3) Uani 1 1 d . . .
Cl61 Cl 0.87425(4) 0.22255(3) 0.46721(3) 0.02196(11) Uani 1 1 d . . .
O71 O 0.08370(14) 0.17713(13) -0.02643(10) 0.0384(4) Uani 1 1 d . . .
O72 O 0.24919(15) 0.27237(13) 0.03842(13) 0.0493(5) Uani 1 1 d . . .
O73 O 0.07082(17) 0.30996(15) 0.06031(14) 0.0577(6) Uani 1 1 d . . .
O74 O 0.1660(2) 0.17275(17) 0.11266(12) 0.0631(6) Uani 1 1 d . . .
Cl71 Cl 0.14037(5) 0.23209(4) 0.04690(3) 0.03102(13) Uani 1 1 d . . .
O81 O 0.80627(13) 0.47171(10) 0.45999(9) 0.0253(3) Uani 1 1 d D . .
H81A H 0.848(2) 0.4780(17) 0.5079(11) 0.038 Uiso 1 1 d D . .
H81B H 0.801(2) 0.4139(12) 0.4458(14) 0.038 Uiso 1 1 d D . .
O82 O 0.45655(17) 0.17278(13) 0.07442(12) 0.0430(4) Uani 1 1 d D . .
H82A H 0.3888(17) 0.196(2) 0.0600(19) 0.064 Uiso 1 1 d D . .
H82B H 0.491(2) 0.196(2) 0.0412(17) 0.064 Uiso 1 1 d D . .
C91 C 0.8551(3) 0.0719(2) 0.02582(18) 0.0507(7) Uani 1 1 d . . .
H91A H 0.8229 0.1089 -0.0212 0.076 Uiso 1 1 calc R . .
H91B H 0.8663 0.0058 0.0070 0.076 Uiso 1 1 calc R . .
H91C H 0.9297 0.1015 0.0575 0.076 Uiso 1 1 calc R . .
O91 O 0.77820(15) 0.07135(14) 0.07478(11) 0.0422(4) Uani 1 1 d . . .
H91 H 0.8086 0.0444 0.1174 0.063 Uiso 1 1 calc R . .

loop_
_atom_site_aniso_label
_atom_site_aniso_U_11
_atom_site_aniso_U_22
_atom_site_aniso_U_33
_atom_site_aniso_U_23
_atom_site_aniso_U_13
_atom_site_aniso_U_12
Mn1 0.01541(14) 0.01178(13) 0.01578(14) -0.00010(10) -0.00024(10) -0.00199(10)
C1 0.0293(11) 0.0199(9) 0.0279(10) -0.0044(8) 0.0065(8) -0.0044(8)
C2 0.0360(12) 0.0167(9) 0.0368(12) -0.0005(8) 0.0127(10) -0.0036(8)
C3 0.0312(11) 0.0200(10) 0.0325(11) 0.0082(8) 0.0101(9) 0.0026(8)
C4 0.0223(10) 0.0208(9) 0.0244(10) 0.0029(8) 0.0050(8) 0.0012(7)
C5 0.0143(8) 0.0168(8) 0.0216(9) -0.0006(7) 0.0056(7) 0.0013(7)
C6 0.0133(8) 0.0174(8) 0.0196(9) 0.0013(7) 0.0051(7) 0.0011(7)
C7 0.0171(9) 0.0206(9) 0.0152(8) 0.0005(7) 0.0034(7) -0.0004(7)
C8 0.0165(9) 0.0206(9) 0.0146(8) 0.0015(7) 0.0030(7) -0.0017(7)
C9 0.0167(9) 0.0261(10) 0.0204(9) 0.0001(8) 0.0012(7) -0.0027(7)
C10 0.0199(9) 0.0261(10) 0.0209(9) -0.0028(8) 0.0011(7) -0.0079(8)
C11 0.0236(10) 0.0189(9) 0.0185(9) -0.0008(7) 0.0041(7) -0.0063(7)
C12 0.0198(9) 0.0154(8) 0.0125(8) 0.0003(6) 0.0045(7) -0.0043(7)
C13 0.0210(9) 0.0152(8) 0.0139(8) 0.0001(6) 0.0052(7) -0.0035(7)
C14 0.0240(10) 0.0145(8) 0.0220(9) -0.0008(7) 0.0079(7) -0.0051(7)
C15 0.0285(10) 0.0130(8) 0.0277(10) 0.0013(7) 0.0116(8) -0.0002(7)
C16 0.0224(9) 0.0168(9) 0.0225(9) 0.0030(7) 0.0080(7) 0.0022(7)
C17 0.0189(9) 0.0161(8) 0.0150(8) 0.0013(7) 0.0065(7) -0.0006(7)
C18 0.0155(8) 0.0167(8) 0.0169(8) -0.0001(7) 0.0056(7) 0.0010(7)
C19 0.0170(9) 0.0175(8) 0.0188(9) -0.0007(7) 0.0056(7) 0.0003(7)
C20 0.0174(9) 0.0164(8) 0.0208(9) -0.0004(7) 0.0078(7) -0.0009(7)
C21 0.0224(10) 0.0213(9) 0.0226(9) 0.0028(7) 0.0046(8) -0.0029(7)
C22 0.0225(10) 0.0272(10) 0.0240(10) -0.0006(8) 0.0023(8) -0.0026(8)
C23 0.0222(10) 0.0207(9) 0.0330(11) -0.0030(8) 0.0092(8) -0.0051(8)
C24 0.0253(10) 0.0176(9) 0.0319(11) 0.0034(8) 0.0103(8) -0.0024(8)
N1 0.0219(8) 0.0174(8) 0.0232(8) -0.0015(6) 0.0059(7) -0.0004(6)
N2 0.0255(8) 0.0164(7) 0.0163(7) 0.0002(6) 0.0023(6) -0.0020(6)
N3 0.0182(8) 0.0144(7) 0.0208(8) -0.0001(6) 0.0034(6) 0.0010(6)
N4 0.0192(8) 0.0147(7) 0.0172(7) 0.0004(6) 0.0021(6) -0.0005(6)
N5 0.0192(8) 0.0237(8) 0.0245(8) -0.0038(7) -0.0016(7) 0.0041(7)
N6 0.0176(7) 0.0151(7) 0.0129(7) 0.0012(6) 0.0031(6) -0.0024(6)
N7 0.0167(7) 0.0141(7) 0.0143(7) 0.0008(6) 0.0042(6) -0.0018(6)
N8 0.0185(8) 0.0200(8) 0.0244(8) 0.0059(6) 0.0002(6) -0.0004(6)
N9 0.0176(8) 0.0153(7) 0.0175(7) -0.0008(6) 0.0036(6) -0.0030(6)
N10 0.0177(8) 0.0161(7) 0.0205(8) -0.0005(6) 0.0042(6) -0.0036(6)
N11 0.0275(9) 0.0259(9) 0.0193(8) 0.0050(7) 0.0023(7) -0.0096(7)
N12 0.0207(8) 0.0180(8) 0.0249(8) 0.0036(6) 0.0068(7) -0.0005(6)
C31 0.0226(10) 0.0251(10) 0.0259(10) -0.0063(8) 0.0093(8) -0.0041(8)
C32 0.0201(10) 0.0391(12) 0.0215(10) -0.0091(9) 0.0039(8) -0.0058(9)
C33 0.0236(10) 0.0431(13) 0.0211(10) -0.0029(9) 0.0005(8) 0.0045(9)
C34 0.0262(10) 0.0285(10) 0.0206(10) -0.0001(8) 0.0010(8) 0.0051(8)
C35 0.0205(9) 0.0211(9) 0.0132(8) -0.0008(7) 0.0050(7) -0.0014(7)
C36 0.0202(9) 0.0168(8) 0.0145(8) 0.0025(7) 0.0052(7) -0.0012(7)
C37 0.0217(9) 0.0168(8) 0.0185(9) 0.0023(7) 0.0069(7) 0.0006(7)
C38 0.0195(9) 0.0145(8) 0.0220(9) -0.0006(7) 0.0079(7) 0.0003(7)
C39 0.0280(10) 0.0166(9) 0.0281(10) 0.0027(8) 0.0100(8) -0.0016(8)
C40 0.0273(11) 0.0162(9) 0.0369(12) -0.0041(8) 0.0101(9) -0.0073(8)
C41 0.0230(10) 0.0202(9) 0.0286(10) -0.0054(8) 0.0047(8) -0.0061(8)
C42 0.0151(9) 0.0174(9) 0.0215(9) -0.0034(7) 0.0049(7) -0.0025(7)
C43 0.0159(9) 0.0191(9) 0.0189(9) -0.0045(7) 0.0048(7) -0.0010(7)
C44 0.0176(9) 0.0278(10) 0.0214(9) -0.0054(8) 0.0020(7) -0.0058(8)
C45 0.0189(9) 0.0348(11) 0.0179(9) -0.0039(8) -0.0014(7) 0.0000(8)
C46 0.0220(10) 0.0279(10) 0.0161(9) 0.0018(7) 0.0026(7) 0.0024(8)
C47 0.0164(9) 0.0204(9) 0.0157(8) -0.0011(7) 0.0046(7) 0.0010(7)
C48 0.0184(9) 0.0205(9) 0.0136(8) 0.0007(7) 0.0049(7) 0.0011(7)
C49 0.0202(9) 0.0197(9) 0.0143(8) 0.0025(7) 0.0036(7) 0.0014(7)
C50 0.0165(9) 0.0223(9) 0.0164(8) 0.0050(7) 0.0017(7) 0.0011(7)
C51 0.0227(10) 0.0227(9) 0.0188(9) 0.0036(7) 0.0059(7) 0.0001(7)
C52 0.0280(10) 0.0220(9) 0.0215(9) 0.0016(8) 0.0030(8) -0.0003(8)
C53 0.0221(10) 0.0259(10) 0.0256(10) 0.0059(8) -0.0001(8) -0.0048(8)
C54 0.0184(10) 0.0311(11) 0.0318(11) 0.0058(9) 0.0078(8) -0.0032(8)
N31 0.0206(8) 0.0206(8) 0.0176(7) -0.0025(6) 0.0053(6) -0.0015(6)
N32 0.0174(8) 0.0184(8) 0.0235(8) -0.0050(6) 0.0020(6) -0.0007(6)
N33 0.0226(8) 0.0158(7) 0.0152(7) 0.0007(6) 0.0008(6) 0.0000(6)
N34 0.0191(8) 0.0141(7) 0.0163(7) -0.0002(6) 0.0018(6) -0.0009(6)
N35 0.0362(10) 0.0160(8) 0.0223(8) 0.0040(6) 0.0015(7) -0.0008(7)
N36 0.0161(7) 0.0142(7) 0.0189(7) -0.0013(6) 0.0051(6) -0.0012(6)
N37 0.0149(7) 0.0171(7) 0.0160(7) -0.0031(6) 0.0031(6) -0.0005(6)
N38 0.0194(8) 0.0227(8) 0.0287(9) 0.0092(7) 0.0029(7) 0.0011(6)
N39 0.0176(8) 0.0180(7) 0.0174(7) 0.0004(6) 0.0032(6) -0.0010(6)
N40 0.0173(8) 0.0193(8) 0.0183(7) 0.0014(6) 0.0033(6) -0.0017(6)
N41 0.0220(9) 0.0213(8) 0.0433(11) -0.0006(8) 0.0137(8) 0.0001(7)
N42 0.0202(8) 0.0258(9) 0.0269(9) 0.0025(7) 0.0078(7) 0.0010(7)
O61 0.0228(7) 0.0238(7) 0.0302(8) -0.0065(6) 0.0002(6) -0.0063(6)
O62 0.0365(9) 0.0284(8) 0.0295(8) 0.0032(6) -0.0033(7) -0.0067(7)
O63 0.0275(8) 0.0308(8) 0.0576(11) -0.0201(8) 0.0146(8) -0.0040(7)
O64 0.0312(8) 0.0296(8) 0.0366(9) 0.0034(7) 0.0111(7) -0.0077(6)
Cl61 0.0182(2) 0.0192(2) 0.0262(2) -0.00288(17) 0.00362(18) -0.00372(17)
O71 0.0314(9) 0.0487(10) 0.0309(8) -0.0092(7) 0.0048(7) -0.0044(7)
O72 0.0290(9) 0.0371(10) 0.0778(14) -0.0070(9) 0.0105(9) -0.0047(7)
O73 0.0418(11) 0.0510(12) 0.0757(15) -0.0201(10) 0.0135(10) 0.0081(9)
O74 0.0766(16) 0.0686(14) 0.0393(11) 0.0116(10) 0.0052(10) 0.0081(12)
Cl71 0.0312(3) 0.0310(3) 0.0267(3) -0.0052(2) 0.0026(2) -0.0010(2)
O81 0.0272(8) 0.0240(7) 0.0238(7) 0.0052(6) 0.0042(6) 0.0050(6)
O82 0.0498(11) 0.0333(9) 0.0529(11) 0.0180(8) 0.0221(9) 0.0075(8)
C91 0.0470(16) 0.0597(18) 0.0494(16) 0.0172(14) 0.0166(13) 0.0058(13)
O91 0.0331(9) 0.0602(12) 0.0344(9) 0.0218(8) 0.0063(7) 0.0076(8)

loop_
_atom_type_symbol
_atom_type_description
_atom_type_scat_dispersion_real
_atom_type_scat_dispersion_imag
_atom_type_scat_source
C C 0.0033 0.0016 'International Tables Vol C Tables 4.2.6.8 and 6.1.1.4'
H H 0.0000 0.0000 'International Tables Vol C Tables 4.2.6.8 and 6.1.1.4'
N N 0.0061 0.0033 'International Tables Vol C Tables 4.2.6.8 and 6.1.1.4'
O O 0.0106 0.0060 'International Tables Vol C Tables 4.2.6.8 and 6.1.1.4'
Cl Cl 0.1484 0.1585 'International Tables Vol C Tables 4.2.6.8 and 6.1.1.4'
Mn Mn 0.3368 0.7283 'International Tables Vol C Tables 4.2.6.8 and 6.1.1.4'

loop_
_geom_angle_atom_site_label_1
_geom_angle_atom_site_label_2
_geom_angle_atom_site_label_3
_geom_angle
_geom_angle_site_symmetry_1
_geom_angle_site_symmetry_3
N36 Mn1 N6 147.72(6) . .
N36 Mn1 N37 70.58(6) . .
N6 Mn1 N37 136.44(6) . .
N36 Mn1 N4 86.65(6) . .
N6 Mn1 N4 70.27(6) . .
N37 Mn1 N4 105.99(5) . .
N36 Mn1 N7 133.99(6) . .
N6 Mn1 N7 70.03(5) . .
N37 Mn1 N7 95.51(5) . .
N4 Mn1 N7 138.92(5) . .
N36 Mn1 N34 68.99(5) . .
N6 Mn1 N34 85.69(5) . .
N37 Mn1 N34 137.80(6) . .
N4 Mn1 N34 83.29(5) . .
N7 Mn1 N34 103.82(5) . .
N1 C1 C2 123.73(19) . .
N1 C1 H1 118.1 . .
C2 C1 H1 118.1 . .
C3 C2 C1 118.47(19) . .
C3 C2 H2 120.8 . .
C1 C2 H2 120.8 . .
C4 C3 C2 119.05(19) . .
C4 C3 H3 120.5 . .
C2 C3 H3 120.5 . .
C3 C4 C5 118.60(19) . .
C3 C4 H4 120.7 . .
C5 C4 H4 120.7 . .
N1 C5 C4 123.14(17) . .
N1 C5 C6 116.83(16) . .
C4 C5 C6 119.90(17) . .
N3 C6 N2 125.53(17) . .
N3 C6 C5 116.01(16) . .
N2 C6 C5 118.42(16) . .
N4 C7 N5 124.09(17) . .
N4 C7 C8 116.57(16) . .
N5 C7 C8 119.34(16) . .
N6 C8 C9 122.08(17) . .
N6 C8 C7 114.08(16) . .
C9 C8 C7 123.84(17) . .
C10 C9 C8 118.08(18) . .
C10 C9 H9 121.0 . .
C8 C9 H9 121.0 . .
C11 C10 C9 120.20(18) . .
C11 C10 H10 119.9 . .
C9 C10 H10 119.9 . .
C10 C11 C12 118.44(18) . .
C10 C11 H11 120.8 . .
C12 C11 H11 120.8 . .
N6 C12 C11 121.79(17) . .
N6 C12 C13 115.05(15) . .
C11 C12 C13 123.16(16) . .
N7 C13 C14 121.87(17) . .
N7 C13 C12 115.63(15) . .
C14 C13 C12 122.50(16) . .
C15 C14 C13 119.20(17) . .
C15 C14 H14 120.4 . .
C13 C14 H14 120.4 . .
C14 C15 C16 119.25(17) . .
C14 C15 H15 120.4 . .
C16 C15 H15 120.4 . .
C15 C16 C17 118.25(18) . .
C15 C16 H16 120.9 . .
C17 C16 H16 120.9 . .
N7 C17 C16 122.71(17) . .
N7 C17 C18 115.90(15) . .
C16 C17 C18 121.27(17) . .
N9 C18 N8 125.95(17) . .
N9 C18 C17 115.57(16) . .
N8 C18 C17 118.34(16) . .
N10 C19 N11 126.17(17) . .
N10 C19 C20 116.62(16) . .
N11 C19 C20 117.20(17) . .
N12 C20 C21 122.53(17) . .
N12 C20 C19 116.66(16) . .
C21 C20 C19 120.81(17) . .
C22 C21 C20 118.85(18) . .
C22 C21 H21 120.6 . .
C20 C21 H21 120.6 . .
C21 C22 C23 118.95(19) . .
C21 C22 H22 120.5 . .
C23 C22 H22 120.5 . .
C24 C23 C22 118.42(19) . .
C24 C23 H23 120.8 . .
C22 C23 H23 120.8 . .
N12 C24 C23 123.75(19) . .
N12 C24 H24 118.1 . .
C23 C24 H24 118.1 . .
C1 N1 C5 116.97(17) . .
C6 N2 H2A 120.0 . .
C6 N2 H2B 120.0 . .
H2A N2 H2B 120.0 . .
C6 N3 N4 113.01(15) . .
C7 N4 N3 112.48(15) . .
C7 N4 Mn1 115.08(12) . .
N3 N4 Mn1 121.56(11) . .
C7 N5 H5A 120.0 . .
C7 N5 H5B 120.0 . .
H5A N5 H5B 120.0 . .
C12 N6 C8 119.36(15) . .
C12 N6 Mn1 121.48(12) . .
C8 N6 Mn1 119.03(12) . .
C17 N7 C13 118.47(15) . .
C17 N7 Mn1 123.85(12) . .
C13 N7 Mn1 117.47(12) . .
C18 N8 H8A 120.0 . .
C18 N8 H8B 120.0 . .
H8A N8 H8B 120.0 . .
C18 N9 N10 110.23(15) . .
C19 N10 N9 113.30(15) . .
C19 N11 H11A 120.0 . .
C19 N11 H11B 120.0 . .
H11A N11 H11B 120.0 . .
C24 N12 C20 117.50(17) . .
N31 C31 C32 123.48(19) . .
N31 C31 H31 118.3 . .
C32 C31 H31 118.3 . .
C33 C32 C31 118.36(19) . .
C33 C32 H32 120.8 . .
C31 C32 H32 120.8 . .
C32 C33 C34 119.4(2) . .
C32 C33 H33 120.3 . .
C34 C33 H33 120.3 . .
C33 C34 C35 118.28(19) . .
C33 C34 H34 120.9 . .
C35 C34 H34 120.9 . .
N31 C35 C34 123.09(18) . .
N31 C35 C36 115.82(16) . .
C34 C35 C36 120.86(17) . .
N33 C36 N32 125.08(17) . .
N33 C36 C35 117.33(16) . .
N32 C36 C35 117.54(16) . .
N34 C37 N35 125.75(18) . .
N34 C37 C38 115.05(16) . .
N35 C37 C38 119.16(16) . .
N36 C38 C39 122.03(17) . .
N36 C38 C37 114.03(16) . .
C39 C38 C37 123.92(17) . .
C40 C39 C38 118.33(19) . .
C40 C39 H39 120.8 . .
C38 C39 H39 120.8 . .
C41 C40 C39 119.80(18) . .
C41 C40 H40 120.1 . .
C39 C40 H40 120.1 . .
C40 C41 C42 118.55(18) . .
C40 C41 H41 120.7 . .
C42 C41 H41 120.7 . .
N36 C42 C41 121.89(18) . .
N36 C42 C43 114.71(16) . .
C41 C42 C43 123.40(17) . .
N37 C43 C44 121.73(18) . .
N37 C43 C42 115.52(16) . .
C44 C43 C42 122.72(17) . .
C45 C44 C43 119.12(18) . .
C45 C44 H44 120.4 . .
C43 C44 H44 120.4 . .
C46 C45 C44 119.35(18) . .
C46 C45 H45 120.3 . .
C44 C45 H45 120.3 . .
C45 C46 C47 118.58(18) . .
C45 C46 H46 120.7 . .
C47 C46 H46 120.7 . .
N37 C47 C46 122.60(18) . .
N37 C47 C48 115.66(16) . .
C46 C47 C48 121.74(17) . .
N39 C48 N38 124.74(18) . .
N39 C48 C47 117.51(16) . .
N38 C48 C47 117.69(16) . .
N40 C49 N41 127.11(18) . .
N40 C49 C50 116.11(16) . .
N41 C49 C50 116.77(17) . .
N42 C50 C51 122.44(18) . .
N42 C50 C49 116.09(17) . .
C51 C50 C49 121.44(17) . .
C52 C51 C50 118.84(19) . .
C52 C51 H51 120.6 . .
C50 C51 H51 120.6 . .
C53 C52 C51 118.87(19) . .
C53 C52 H52 120.6 . .
C51 C52 H52 120.6 . .
C52 C53 C54 118.56(19) . .
C52 C53 H53 120.7 . .
C54 C53 H53 120.7 . .
N42 C54 C53 123.66(19) . .
N42 C54 H54 118.2 . .
C53 C54 H54 118.2 . .
C31 N31 C35 117.36(17) . .
C36 N32 H32A 120.0 . .
C36 N32 H32B 120.0 . .
H32A N32 H32B 120.0 . .
C36 N33 N34 111.34(15) . .
C37 N34 N33 113.65(15) . .
C37 N34 Mn1 113.36(12) . .
N33 N34 Mn1 120.61(11) . .
C37 N35 H35A 120.0 . .
C37 N35 H35B 120.0 . .
H35A N35 H35B 120.0 . .
C42 N36 C38 119.38(16) . .
C42 N36 Mn1 120.63(12) . .
C38 N36 Mn1 119.89(12) . .
C47 N37 C43 118.54(16) . .
C47 N37 Mn1 123.08(12) . .
C43 N37 Mn1 117.24(12) . .
C48 N38 H38A 120.0 . .
C48 N38 H38B 120.0 . .
H38A N38 H38B 120.0 . .
C48 N39 N40 109.82(15) . .
C49 N40 N39 113.79(15) . .
C49 N41 H41A 120.0 . .
C49 N41 H41B 120.0 . .
H41A N41 H41B 120.0 . .
C54 N42 C50 117.63(18) . .
O63 Cl61 O64 110.02(10) . .
O63 Cl61 O61 110.31(9) . .
O64 Cl61 O61 109.74(9) . .
O63 Cl61 O62 108.93(11) . .
O64 Cl61 O62 109.12(10) . .
O61 Cl61 O62 108.68(9) . .
O74 Cl71 O71 110.20(13) . .
O74 Cl71 O73 112.01(14) . .
O71 Cl71 O73 109.85(12) . .
O74 Cl71 O72 108.28(14) . .
O71 Cl71 O72 108.54(11) . .
O73 Cl71 O72 107.86(12) . .
H81A O81 H81B 107(2) . .
H82A O82 H82B 103(2) . .
O91 C91 H91A 109.5 . .
O91 C91 H91B 109.5 . .
H91A C91 H91B 109.5 . .
O91 C91 H91C 109.5 . .
H91A C91 H91C 109.5 . .
H91B C91 H91C 109.5 . .
C91 O91 H91 109.5 . .

loop_
_geom_bond_atom_site_label_1
_geom_bond_atom_site_label_2
_geom_bond_distance
_geom_bond_site_symmetry_2
Mn1 N36 2.2426(15) .
Mn1 N6 2.2482(15) .
Mn1 N37 2.3020(15) .
Mn1 N4 2.3176(16) .
Mn1 N7 2.3385(15) .
Mn1 N34 2.3626(15) .
C1 N1 1.336(3) .
C1 C2 1.382(3) .
C1 H1 0.9500 .
C2 C3 1.381(3) .
C2 H2 0.9500 .
C3 C4 1.377(3) .
C3 H3 0.9500 .
C4 C5 1.390(3) .
C4 H4 0.9500 .
C5 N1 1.342(2) .
C5 C6 1.485(2) .
C6 N3 1.297(2) .
C6 N2 1.343(2) .
C7 N4 1.300(2) .
C7 N5 1.340(2) .
C7 C8 1.481(3) .
C8 N6 1.343(2) .
C8 C9 1.388(3) .
C9 C10 1.381(3) .
C9 H9 0.9500 .
C10 C11 1.376(3) .
C10 H10 0.9500 .
C11 C12 1.393(3) .
C11 H11 0.9500 .
C12 N6 1.335(2) .
C12 C13 1.481(3) .
C13 N7 1.348(2) .
C13 C14 1.390(2) .
C14 C15 1.381(3) .
C14 H14 0.9500 .
C15 C16 1.387(3) .
C15 H15 0.9500 .
C16 C17 1.393(2) .
C16 H16 0.9500 .
C17 N7 1.340(2) .
C17 C18 1.482(2) .
C18 N9 1.299(2) .
C18 N8 1.342(2) .
C19 N10 1.295(2) .
C19 N11 1.345(2) .
C19 C20 1.487(3) .
C20 N12 1.340(2) .
C20 C21 1.392(3) .
C21 C22 1.380(3) .
C21 H21 0.9500 .
C22 C23 1.386(3) .
C22 H22 0.9500 .
C23 C24 1.373(3) .
C23 H23 0.9500 .
C24 N12 1.340(3) .
C24 H24 0.9500 .
N2 H2A 0.8800 .
N2 H2B 0.8800 .
N3 N4 1.407(2) .
N5 H5A 0.8800 .
N5 H5B 0.8800 .
N8 H8A 0.8800 .
N8 H8B 0.8800 .
N9 N10 1.405(2) .
N11 H11A 0.8800 .
N11 H11B 0.8800 .
C31 N31 1.335(2) .
C31 C32 1.382(3) .
C31 H31 0.9500 .
C32 C33 1.378(3) .
C32 H32 0.9500 .
C33 C34 1.382(3) .
C33 H33 0.9500 .
C34 C35 1.386(3) .
C34 H34 0.9500 .
C35 N31 1.342(2) .
C35 C36 1.487(2) .
C36 N33 1.301(2) .
C36 N32 1.348(2) .
C37 N34 1.306(2) .
C37 N35 1.328(2) .
C37 C38 1.486(3) .
C38 N36 1.336(2) .
C38 C39 1.389(3) .
C39 C40 1.382(3) .
C39 H39 0.9500 .
C40 C41 1.377(3) .
C40 H40 0.9500 .
C41 C42 1.391(3) .
C41 H41 0.9500 .
C42 N36 1.335(2) .
C42 C43 1.475(3) .
C43 N37 1.346(2) .
C43 C44 1.392(3) .
C44 C45 1.379(3) .
C44 H44 0.9500 .
C45 C46 1.378(3) .
C45 H45 0.9500 .
C46 C47 1.389(3) .
C46 H46 0.9500 .
C47 N37 1.341(2) .
C47 C48 1.478(3) .
C48 N39 1.301(2) .
C48 N38 1.350(2) .
C49 N40 1.290(2) .
C49 N41 1.343(2) .
C49 C50 1.488(3) .
C50 N42 1.343(2) .
C50 C51 1.391(3) .
C51 C52 1.384(3) .
C51 H51 0.9500 .
C52 C53 1.380(3) .
C52 H52 0.9500 .
C53 C54 1.380(3) .
C53 H53 0.9500 .
C54 N42 1.333(3) .
C54 H54 0.9500 .
N32 H32A 0.8800 .
N32 H32B 0.8800 .
N33 N34 1.408(2) .
N35 H35A 0.8800 .
N35 H35B 0.8800 .
N38 H38A 0.8800 .
N38 H38B 0.8800 .
N39 N40 1.408(2) .
N41 H41A 0.8800 .
N41 H41B 0.8800 .
O61 Cl61 1.4434(14) .
O62 Cl61 1.4455(16) .
O63 Cl61 1.4300(16) .
O64 Cl61 1.4334(16) .
O71 Cl71 1.4202(16) .
O72 Cl71 1.4589(19) .
O73 Cl71 1.4250(19) .
O74 Cl71 1.414(2) .
O81 H81A 0.835(16) .
O81 H81B 0.823(16) .
O82 H82A 0.860(17) .
O82 H82B 0.866(17) .
C91 O91 1.403(3) .
C91 H91A 0.9800 .
C91 H91B 0.9800 .
C91 H91C 0.9800 .
O91 H91 0.8400 .
